data_9014713
loop_
_publ_author_name
'Siidra, O. I.'
'Krivovichev, S. V.'
'Turner, R. W.'
'Rumsey, M. S.'
'Spratt, J.'

_publ_section_title
;
 Crystal chemistry of layered Pb oxychloride minerals with PbO-related structures:
 Part II. Crystal structure of vladkrivovichevite, [Pb32O18][Pb4Mn2O]Cl14(BO3)8*2H2O
;
_journal_name_full 'American Mineralogist'
_journal_page_first 256
_journal_page_last 261
_journal_paper_doi 10.2138/am.2013.4244
_journal_volume 98
_journal_year 2013
_chemical_compound_source 'Kombat mine, Grootfontein, Namibia'
_chemical_formula_sum 'B8 Cl14 H4 Mn2 O45 Pb36'
_chemical_name_mineral Vladkrivovichevite
_space_group_IT_number 59
_symmetry_space_group_name_Hall '-P 2ab 2a'
_symmetry_space_group_name_H-M 'P m m n :2'
_cell_angle_alpha 90
_cell_angle_beta 90
_cell_angle_gamma 90
_cell_formula_units_Z 2
_cell_length_a 12.759
_cell_length_b 27.169
_cell_length_c 11.515
_cell_volume 3991.666
_database_code_amcsd 0019712
_exptl_crystal_density_diffrn 7.385
_cod_original_cell_volume 3991.667
_cod_original_sg_symbol_H-M 'P m m n'
_cod_original_formula_sum 'Pb36 Mn2 Cl14 O45 B8 H4'
_cod_database_code 9014713

loop_
_space_group_symop_operation_xyz
x,y,z
x,1/2-y,z
-x,1/2+y,-z
1/2-x,y,z
1/2+x,-y,-z
1/2+x,1/2+y,-z
1/2-x,1/2-y,z
-x,-y,-z

loop_
_atom_site_aniso_label
_atom_site_aniso_U_11
_atom_site_aniso_U_22
_atom_site_aniso_U_33
_atom_site_aniso_U_12
_atom_site_aniso_U_13
_atom_site_aniso_U_23
Pb1 0.00140 0.00630 0.01060 0.00180 0.00110 0.00010
Pb2 0.00500 0.00660 0.01250 -0.00250 -0.00040 0.00020
Pb3 0.00210 0.00610 0.01090 0.00150 0.00000 -0.00010
Pb4 0.00340 0.00470 0.01130 -0.00160 -0.00160 0.00030
Pb5 0.00460 0.00710 0.01290 0.00000 0.00330 0.00000
Pb6 0.00410 0.00600 0.01290 0.00000 -0.00260 0.00000
Pb7 0.00260 0.00410 0.01650 0.00190 0.00000 -0.00020
Pb8 0.00410 0.00520 0.01190 -0.00150 0.00160 -0.00130
Pb9 0.00180 0.00500 0.01190 0.00020 0.00060 -0.00050
Pb10 0.01380 0.02250 0.03240 0.00000 0.00000 0.00270
Pb11 0.01530 0.02550 0.01730 0.00000 0.00000 0.00000
Pb12 0.01130 0.02420 0.02200 0.00000 0.00000 0.00000
Mn 0.01900 0.00000 0.00400 0.00000 0.00000 0.00000
Cl1 0.01400 0.01200 0.02400 0.00000 0.00000 0.00500
Cl2 0.01300 0.01700 0.03300 0.00000 0.00000 -0.01400
Cl3 0.02100 0.00900 0.02800 0.00000 0.00000 0.00000
Cl4 0.01900 0.01200 0.01500 0.00000 0.00000 -0.00100
Cl5 0.00700 0.01900 0.02400 0.00000 0.00000 -0.00200
Cl6 0.01200 0.01800 0.02700 0.00000 0.00000 0.00800
O1 0.00500 0.00900 0.00900 0.00000 -0.00300 -0.00600
O2 0.00600 0.00600 0.00900 0.00300 -0.00100 -0.00200
O3 0.03200 0.00800 0.01800 -0.00100 0.00200 0.00200
O4 0.02200 0.00800 0.01400 -0.00400 -0.00100 -0.00200
O5 0.02700 0.02100 0.00700 -0.01400 0.00600 -0.00900
O6 0.01300 0.00700 0.01700 0.00200 -0.00300 0.00600
O7 0.02900 0.05000 0.02000 0.00000 0.00000 0.00000

loop_
_atom_site_label
_atom_site_fract_x
_atom_site_fract_y
_atom_site_fract_z
_atom_site_occupancy
_atom_site_U_iso_or_equiv
_atom_site_type_symbol
_atom_site_attached_hydrogens
Pb1 0.60145 -0.03386 0.08290 1.00000 0.00610 Pb 0
Pb2 0.40209 -0.10963 0.91911 1.00000 0.00800 Pb 0
Pb3 0.59916 -0.03388 0.75152 1.00000 0.00630 Pb 0
Pb4 0.59906 0.10875 0.74916 1.00000 0.00640 Pb 0
Pb5 0.59914 0.25000 0.41533 1.00000 0.00810 Pb 0
Pb6 0.59687 0.25000 0.74897 1.00000 0.00770 Pb 0
Pb7 0.39464 0.17892 0.57936 1.00000 0.00770 Pb 0
Pb8 0.60101 0.10589 0.41831 1.00000 0.00700 Pb 0
Pb9 0.59948 -0.03728 0.41594 1.00000 0.00620 Pb 0
Pb10 0.25000 0.15335 0.08140 1.00000 0.02290 Pb 0
Pb11 0.25000 0.25000 0.30130 1.00000 0.01940 Pb 0
Pb12 0.25000 0.25000 -0.15110 1.00000 0.01920 Pb 0
Mn 0.08090 0.25000 0.08310 1.00000 0.00800 Mn 0
Cl1 0.75000 0.04080 0.58570 1.00000 0.01600 Cl 0
Cl2 0.25000 0.11610 0.40950 1.00000 0.02100 Cl 0
Cl3 0.75000 0.18450 0.57930 1.00000 0.01900 Cl 0
Cl4 0.75000 0.03930 0.23870 1.00000 0.01500 Cl 0
Cl5 0.25000 0.11700 0.75400 1.00000 0.01600 Cl 0
Cl6 0.25000 -0.04210 0.08060 1.00000 0.01800 Cl 0
Cl7A -0.17940 0.25000 0.08700 0.50000 0.02800 Cl 0
Cl7B -0.09770 0.25000 0.05900 0.50000 0.02800 Cl 0
O1 0.50560 0.03930 0.75800 1.00000 0.00700 O 0
O2 0.48780 -0.04000 0.91900 1.00000 0.00700 O 0
O3 0.51230 -0.12240 0.75900 1.00000 0.01900 O 0
O4 0.47500 0.18750 0.78000 1.00000 0.01400 O 0
O5 0.48210 0.18560 0.38400 1.00000 0.01800 O 0
O6 0.51690 -0.12570 0.07300 1.00000 0.01200 O 0
O7 0.25000 0.25000 0.10400 1.00000 0.03600 O 0
O8 0.63340 -0.19520 0.04790 1.00000 0.01300 O 0
O9 0.12230 0.30750 0.21200 1.00000 0.02200 O 0
O10 0.50410 0.03770 0.41100 1.00000 0.01000 O 0
O11 0.50110 0.11560 0.58100 1.00000 0.01000 O 0
O12 0.51450 0.25000 0.58100 1.00000 0.01000 O 0
Wat1 -0.25000 0.31620 0.23100 0.50000 0.02500 O 2
Wat2 -0.25000 0.31670 -0.08900 0.50000 0.05700 O 2
B1 0.45010 0.16840 0.28200 1.00000 0.01000 B 0
B2 0.55540 -0.17180 0.11500 1.00000 0.01000 B 0

loop_
_cod_changelog_entry_id
_cod_changelog_entry_author
_cod_changelog_entry_date
_cod_changelog_entry_text
1
;cod-tools version 3.8.0
Id: cif_guess_AMCSD_atom_types 9574 2023-05-10 09:00:05Z saulius
;
2023-05-10T18:55:24+03:00
;Derived atom types and hydrogen counts
from atom names that follow the AMCSD naming convention
(Wat == water, O-H == hydroxyl).
;

loop_
_cod_related_entry_id
_cod_related_entry_database
_cod_related_entry_code
1 AMCSD 0019712
